data_7015755
loop_
_publ_author_name
'St\'ibr, Bohumil'
'Bakardjiev, Mario'
'H\'ajkov\'a, Zuzana'
'Holub, Josef'
'Pad\<elkov\'a, Zdenka'
'R\%u\<zi\<cka, Ale\<s'
'Kennedy, John D.'

_publ_section_title
;
 Polymethylated [Fe(\h(6)-arene)(2)](2+) dications: methyl-group
 rearrangements and application of the EINS mechanism.
;
_journal_issue 22
_journal_name_full 'Dalton transactions (Cambridge, England : 2003)'
_journal_page_first 5916
_journal_page_last 5920
_journal_paper_doi 10.1039/c1dt10051c
_journal_volume 40
_journal_year 2011
_chemical_formula_moiety 'C16 H20 Fe, 2(F6 P)'
_chemical_formula_sum 'C16 H20 F12 Fe P2'
_chemical_formula_weight 558.11
_chemical_name_systematic
;
?
;
_space_group_IT_number 15
_symmetry_cell_setting monoclinic
_symmetry_space_group_name_Hall '-C 2yc'
_symmetry_space_group_name_H-M 'C 1 2/c 1'
_atom_sites_solution_hydrogens geom
_atom_sites_solution_primary direct
_atom_sites_solution_secondary difmap
_audit_creation_method SHELXL-97
_cell_angle_alpha 90.00
_cell_angle_beta 107.37(3)
_cell_angle_gamma 90.00
_cell_formula_units_Z 4
_cell_length_a 15.5808(7)
_cell_length_b 9.7552(13)
_cell_length_c 13.2471(12)
_cell_measurement_reflns_used 7139
_cell_measurement_temperature 150(1)
_cell_measurement_theta_max 27.5
_cell_measurement_theta_min 1
_cell_volume 1921.7(4)
_computing_cell_refinement 'COLLECT and DENZO'
_computing_data_collection 'COLLECT (Hooft, 1998) and DENZO (Otwinowski & Minor, 1997)'
_computing_data_reduction 'COLLECT and DENZO'
_computing_molecular_graphics 'PLATON (Spek, 2003)'
_computing_publication_material 'SHELXL-97 (Sheldrick, 1997)'
_computing_structure_refinement 'SHELXL-97 (Sheldrick, 1997)'
_computing_structure_solution 'SIR92 (Altomare et al., 1994)'
_diffrn_ambient_temperature 150(1)
_diffrn_detector_area_resol_mean 9.091
_diffrn_measured_fraction_theta_full 0.991
_diffrn_measured_fraction_theta_max 0.991
_diffrn_measurement_device_type 'Bruker Nonius KappaCCD area detector'
_diffrn_measurement_method '\f and \w scans to fill the Ewald sphere'
_diffrn_radiation_monochromator graphite
_diffrn_radiation_source 'fine-focus sealed tube'
_diffrn_radiation_type MoK\a
_diffrn_radiation_wavelength 0.71073
_diffrn_reflns_av_R_equivalents 0.0379
_diffrn_reflns_av_sigmaI/netI 0.0353
_diffrn_reflns_limit_h_max 20
_diffrn_reflns_limit_h_min -18
_diffrn_reflns_limit_k_max 12
_diffrn_reflns_limit_k_min -11
_diffrn_reflns_limit_l_max 15
_diffrn_reflns_limit_l_min -17
_diffrn_reflns_number 7055
_diffrn_reflns_theta_full 27.50
_diffrn_reflns_theta_max 27.50
_diffrn_reflns_theta_min 2.50
_diffrn_standards_number 0
_exptl_absorpt_coefficient_mu 1.067
_exptl_absorpt_correction_T_max 0.867
_exptl_absorpt_correction_T_min 0.768
_exptl_absorpt_correction_type integration
_exptl_absorpt_process_details
;
Gaussian integration (Coppens, 1970)
;
_exptl_crystal_colour red
_exptl_crystal_density_diffrn 1.929
_exptl_crystal_density_method 'not measured'
_exptl_crystal_description block
_exptl_crystal_F_000 1120
_exptl_crystal_size_max 0.42
_exptl_crystal_size_mid 0.20
_exptl_crystal_size_min 0.16
_refine_diff_density_max 0.344
_refine_diff_density_min -0.462
_refine_diff_density_rms 0.088
_refine_ls_extinction_method none
_refine_ls_goodness_of_fit_ref 1.103
_refine_ls_hydrogen_treatment constr
_refine_ls_matrix_type full
_refine_ls_number_parameters 141
_refine_ls_number_reflns 2192
_refine_ls_number_restraints 0
_refine_ls_restrained_S_all 1.103
_refine_ls_R_factor_all 0.0477
_refine_ls_R_factor_gt 0.0334
_refine_ls_shift/su_max 0.000
_refine_ls_shift/su_mean 0.000
_refine_ls_structure_factor_coef Fsqd
_refine_ls_weighting_details 'calc w=1/[\s^2^(Fo^2^)+(0.0242P)^2^+3.8340P] where P=(Fo^2^+2Fc^2^)/3'
_refine_ls_weighting_scheme calc
_refine_ls_wR_factor_gt 0.0682
_refine_ls_wR_factor_ref 0.0752
_reflns_number_gt 1833
_reflns_number_total 2192
_reflns_threshold_expression >2sigma(I)
_cod_data_source_file c1dt10051c.txt
_cod_data_source_block shelxl2
_cod_depositor_comments
;
The following automatic conversions were performed:
'_symmetry_cell_setting' value 'Monoclinic' changed to 'monoclinic'
according to '/home/saulius/struct/CIF-dictionaries/cif_core.dic'
dictionary named 'cif_core.dic' version 2.4.1 from 2010-06-29.

Automatic conversion script
Id: cif_fix_enum 1555 2011-01-17 13:19:09Z saulius 
;
_cod_original_cell_volume 1921.6(3)
_cod_original_sg_symbol_H-M C2/c
_cod_database_code 7015755

loop_
_symmetry_equiv_pos_as_xyz
'x, y, z'
'-x, y, -z+1/2'
'x+1/2, y+1/2, z'
'-x+1/2, y+1/2, -z+1/2'
'-x, -y, -z'
'x, -y, z-1/2'
'-x+1/2, -y+1/2, -z'
'x+1/2, -y+1/2, z-1/2'

loop_
_atom_site_label
_atom_site_type_symbol
_atom_site_fract_x
_atom_site_fract_y
_atom_site_fract_z
_atom_site_U_iso_or_equiv
_atom_site_adp_type
_atom_site_occupancy
_atom_site_symmetry_multiplicity
_atom_site_calc_flag
_atom_site_refinement_flags
_atom_site_disorder_assembly
_atom_site_disorder_group
Fe1 Fe 0.0000 0.45255(4) 0.2500 0.01071(12) Uani 1 2 d S . .
P1 P 0.32767(4) 0.48183(6) 0.03059(5) 0.01652(14) Uani 1 1 d . . .
F4 F 0.25029(9) 0.45513(15) -0.07890(11) 0.0276(3) Uani 1 1 d . . .
F2 F 0.40398(10) 0.51038(16) 0.13982(12) 0.0330(4) Uani 1 1 d . . .
F1 F 0.25173(11) 0.49940(19) 0.08818(13) 0.0394(4) Uani 1 1 d . . .
F6 F 0.32142(11) 0.64211(15) 0.00555(13) 0.0370(4) Uani 1 1 d . . .
C2 C 0.11054(14) 0.4999(2) 0.19510(16) 0.0153(4) Uani 1 1 d . . .
H2 H 0.1676 0.5316 0.2320 0.018 Uiso 1 1 d R . .
F5 F 0.33343(11) 0.32275(15) 0.05565(14) 0.0457(5) Uani 1 1 d . . .
F3 F 0.40198(10) 0.4658(2) -0.02809(14) 0.0444(5) Uani 1 1 d . . .
C7 C 0.17126(15) 0.2598(2) 0.23112(19) 0.0230(5) Uani 1 1 d . . .
H7A H 0.2065 0.2487 0.1833 0.028 Uiso 1 1 d R . .
H7B H 0.1474 0.1726 0.2429 0.028 Uiso 1 1 d R . .
H7C H 0.2085 0.2957 0.2971 0.028 Uiso 1 1 d R . .
C3 C 0.04165(14) 0.5969(2) 0.15166(16) 0.0151(4) Uani 1 1 d . . .
C1 C 0.09601(15) 0.3571(2) 0.18451(16) 0.0160(4) Uani 1 1 d . . .
C6 C 0.00755(15) 0.3103(2) 0.13270(16) 0.0171(5) Uani 1 1 d . . .
H6 H -0.0042 0.2167 0.1262 0.021 Uiso 1 1 d R . .
C8 C 0.06161(15) 0.7473(2) 0.16406(18) 0.0207(5) Uani 1 1 d . . .
H8A H 0.0904 0.7758 0.1128 0.025 Uiso 1 1 d R . .
H8B H 0.1008 0.7649 0.2339 0.025 Uiso 1 1 d R . .
H8C H 0.0066 0.7974 0.1534 0.025 Uiso 1 1 d R . .
C4 C -0.04574(14) 0.5471(2) 0.10093(16) 0.0148(4) Uani 1 1 d . . .
H4 H -0.0926 0.6085 0.0736 0.018 Uiso 1 1 d R . .
C5 C -0.06241(14) 0.4044(2) 0.09141(16) 0.0161(4) Uani 1 1 d . . .
H5 H -0.1201 0.3726 0.0575 0.019 Uiso 1 1 d R . .

loop_
_atom_site_aniso_label
_atom_site_aniso_U_11
_atom_site_aniso_U_22
_atom_site_aniso_U_33
_atom_site_aniso_U_23
_atom_site_aniso_U_13
_atom_site_aniso_U_12
Fe1 0.0109(2) 0.0123(2) 0.0096(2) 0.000 0.00413(15) 0.000
P1 0.0143(3) 0.0145(3) 0.0195(3) 0.0004(2) 0.0031(2) -0.0002(2)
F4 0.0204(7) 0.0343(8) 0.0229(7) -0.0041(6) -0.0013(6) 0.0027(6)
F2 0.0291(8) 0.0327(8) 0.0281(8) -0.0049(7) -0.0052(7) -0.0020(7)
F1 0.0294(8) 0.0630(11) 0.0314(8) 0.0031(8) 0.0174(7) -0.0012(8)
F6 0.0445(10) 0.0164(7) 0.0449(9) 0.0054(7) 0.0054(8) -0.0021(7)
C2 0.0126(10) 0.0222(11) 0.0127(9) -0.0011(8) 0.0063(8) -0.0014(9)
F5 0.0417(10) 0.0150(7) 0.0613(11) 0.0065(7) -0.0138(8) -0.0015(7)
F3 0.0223(8) 0.0706(13) 0.0448(10) -0.0128(9) 0.0166(7) 0.0005(8)
C7 0.0223(12) 0.0230(12) 0.0252(12) 0.0016(10) 0.0096(10) 0.0069(10)
C3 0.0178(10) 0.0188(11) 0.0108(9) -0.0009(8) 0.0077(8) -0.0008(9)
C1 0.0190(11) 0.0198(11) 0.0124(10) -0.0004(8) 0.0097(9) 0.0026(9)
C6 0.0225(12) 0.0152(10) 0.0157(10) -0.0050(8) 0.0087(9) -0.0020(9)
C8 0.0228(12) 0.0168(11) 0.0231(11) 0.0026(9) 0.0076(10) -0.0035(10)
C4 0.0180(10) 0.0178(10) 0.0093(9) 0.0029(8) 0.0051(8) 0.0028(9)
C5 0.0164(10) 0.0220(11) 0.0094(9) -0.0030(8) 0.0029(8) -0.0031(9)

loop_
_atom_type_symbol
_atom_type_description
_atom_type_scat_dispersion_real
_atom_type_scat_dispersion_imag
_atom_type_scat_source
C C 0.0033 0.0016 'International Tables Vol C Tables 4.2.6.8 and 6.1.1.4'
H H 0.0000 0.0000 'International Tables Vol C Tables 4.2.6.8 and 6.1.1.4'
F F 0.0171 0.0103 'International Tables Vol C Tables 4.2.6.8 and 6.1.1.4'
Fe Fe 0.3463 0.8444 'International Tables Vol C Tables 4.2.6.8 and 6.1.1.4'
P P 0.1023 0.0942 'International Tables Vol C Tables 4.2.6.8 and 6.1.1.4'

loop_
_exptl_crystal_face_index_h
_exptl_crystal_face_index_k
_exptl_crystal_face_index_l
_exptl_crystal_face_perp_dist
-1 0 1 0.081
1 0 -1 0.065
-1 0 0 0.108
1 0 0 0.142
0 -1 0 0.099
0 1 0 0.087
0 0 -1 0.062
1 -1 0 0.105
1 1 0 0.117
-1 -1 -1 0.098
-1 1 -1 0.120

loop_
_geom_angle_atom_site_label_1
_geom_angle_atom_site_label_2
_geom_angle_atom_site_label_3
_geom_angle
_geom_angle_site_symmetry_1
_geom_angle_site_symmetry_3
_geom_angle_publ_flag
C5 Fe1 C5 154.01(13) 2 . ?
C5 Fe1 C4 165.78(9) 2 . ?
C5 Fe1 C4 39.47(9) . . ?
C5 Fe1 C4 39.47(9) 2 2 ?
C5 Fe1 C4 165.78(9) . 2 ?
C4 Fe1 C4 127.93(12) . 2 ?
C5 Fe1 C2 83.42(8) 2 2 ?
C5 Fe1 C2 102.30(8) . 2 ?
C4 Fe1 C2 98.34(8) . 2 ?
C4 Fe1 C2 70.30(8) 2 2 ?
C5 Fe1 C2 102.30(8) 2 . ?
C5 Fe1 C2 83.42(8) . . ?
C4 Fe1 C2 70.31(8) . . ?
C4 Fe1 C2 98.33(8) 2 . ?
C2 Fe1 C2 154.72(12) 2 . ?
C5 Fe1 C6 118.74(9) 2 . ?
C5 Fe1 C6 39.08(9) . . ?
C4 Fe1 C6 71.04(8) . . ?
C4 Fe1 C6 154.36(9) 2 . ?
C2 Fe1 C6 128.86(8) 2 . ?
C2 Fe1 C6 70.13(8) . . ?
C5 Fe1 C6 39.08(9) 2 2 ?
C5 Fe1 C6 118.74(9) . 2 ?
C4 Fe1 C6 154.36(9) . 2 ?
C4 Fe1 C6 71.04(8) 2 2 ?
C2 Fe1 C6 70.12(8) 2 2 ?
C2 Fe1 C6 128.86(8) . 2 ?
C6 Fe1 C6 97.88(12) . 2 ?
C5 Fe1 C3 70.80(8) 2 2 ?
C5 Fe1 C3 128.60(8) . 2 ?
C4 Fe1 C3 101.72(8) . 2 ?
C4 Fe1 C3 38.82(8) 2 2 ?
C2 Fe1 C3 38.89(8) 2 2 ?
C2 Fe1 C3 119.42(8) . 2 ?
C6 Fe1 C3 166.11(8) . 2 ?
C6 Fe1 C3 83.75(8) 2 2 ?
C5 Fe1 C3 128.60(8) 2 . ?
C5 Fe1 C3 70.80(8) . . ?
C4 Fe1 C3 38.82(8) . . ?
C4 Fe1 C3 101.72(8) 2 . ?
C2 Fe1 C3 119.42(8) 2 . ?
C2 Fe1 C3 38.89(8) . . ?
C6 Fe1 C3 83.75(8) . . ?
C6 Fe1 C3 166.12(8) 2 . ?
C3 Fe1 C3 97.99(11) 2 . ?
C5 Fe1 C1 97.89(8) 2 . ?
C5 Fe1 C1 70.62(8) . . ?
C4 Fe1 C1 83.84(8) . . ?
C4 Fe1 C1 119.15(8) 2 . ?
C2 Fe1 C1 165.99(9) 2 . ?
C2 Fe1 C1 38.65(8) . . ?
C6 Fe1 C1 38.86(8) . . ?
C6 Fe1 C1 102.14(8) 2 . ?
C3 Fe1 C1 154.30(8) 2 . ?
C3 Fe1 C1 70.53(8) . . ?
C5 Fe1 C1 70.62(8) 2 2 ?
C5 Fe1 C1 97.89(8) . 2 ?
C4 Fe1 C1 119.15(8) . 2 ?
C4 Fe1 C1 83.84(8) 2 2 ?
C2 Fe1 C1 38.65(8) 2 2 ?
C2 Fe1 C1 165.99(9) . 2 ?
C6 Fe1 C1 102.14(8) . 2 ?
C6 Fe1 C1 38.86(8) 2 2 ?
C3 Fe1 C1 70.52(8) 2 2 ?
C3 Fe1 C1 154.30(8) . 2 ?
C1 Fe1 C1 128.74(12) . 2 ?
F3 P1 F5 90.14(11) . . ?
F3 P1 F6 90.16(10) . . ?
F5 P1 F6 179.70(11) . . ?
F3 P1 F1 179.06(10) . . ?
F5 P1 F1 90.50(10) . . ?
F6 P1 F1 89.21(9) . . ?
F3 P1 F2 90.36(9) . . ?
F5 P1 F2 90.04(9) . . ?
F6 P1 F2 90.01(9) . . ?
F1 P1 F2 90.33(9) . . ?
F3 P1 F4 90.14(8) . . ?
F5 P1 F4 90.61(8) . . ?
F6 P1 F4 89.33(8) . . ?
F1 P1 F4 89.16(8) . . ?
F2 P1 F4 179.17(9) . . ?
C1 C2 C3 122.6(2) . . ?
C1 C2 Fe1 72.25(12) . . ?
C3 C2 Fe1 71.89(12) . . ?
C1 C2 H2 118.7 . . ?
C3 C2 H2 118.7 . . ?
Fe1 C2 H2 129.9 . . ?
C1 C7 H7A 109.4 . . ?
C1 C7 H7B 109.7 . . ?
H7A C7 H7B 109.5 . . ?
C1 C7 H7C 109.4 . . ?
H7A C7 H7C 109.5 . . ?
H7B C7 H7C 109.5 . . ?
C4 C3 C2 118.0(2) . . ?
C4 C3 C8 121.9(2) . . ?
C2 C3 C8 120.1(2) . . ?
C4 C3 Fe1 68.90(12) . . ?
C2 C3 Fe1 69.22(12) . . ?
C8 C3 Fe1 131.78(15) . . ?
C2 C1 C6 118.0(2) . . ?
C2 C1 C7 120.3(2) . . ?
C6 C1 C7 121.7(2) . . ?
C2 C1 Fe1 69.10(12) . . ?
C6 C1 Fe1 69.07(12) . . ?
C7 C1 Fe1 131.57(15) . . ?
C5 C6 C1 120.4(2) . . ?
C5 C6 Fe1 69.51(12) . . ?
C1 C6 Fe1 72.07(12) . . ?
C5 C6 H6 119.8 . . ?
C1 C6 H6 119.8 . . ?
Fe1 C6 H6 131.3 . . ?
C3 C8 H8A 109.4 . . ?
C3 C8 H8B 109.4 . . ?
H8A C8 H8B 109.5 . . ?
C3 C8 H8C 109.6 . . ?
H8A C8 H8C 109.5 . . ?
H8B C8 H8C 109.5 . . ?
C3 C4 C5 120.4(2) . . ?
C3 C4 Fe1 72.28(12) . . ?
C5 C4 Fe1 69.73(12) . . ?
C3 C4 H4 119.8 . . ?
C5 C4 H4 119.8 . . ?
Fe1 C4 H4 130.9 . . ?
C6 C5 C4 120.5(2) . . ?
C6 C5 Fe1 71.41(12) . . ?
C4 C5 Fe1 70.80(12) . . ?
C6 C5 H5 119.7 . . ?
C4 C5 H5 119.8 . . ?
Fe1 C5 H5 130.8 . . ?

loop_
_geom_bond_atom_site_label_1
_geom_bond_atom_site_label_2
_geom_bond_distance
_geom_bond_site_symmetry_2
_geom_bond_publ_flag
Fe1 C5 2.088(2) 2 ?
Fe1 C5 2.088(2) . ?
Fe1 C4 2.102(2) . ?
Fe1 C4 2.102(2) 2 ?
Fe1 C2 2.111(2) 2 ?
Fe1 C2 2.111(2) . ?
Fe1 C6 2.113(2) . ?
Fe1 C6 2.113(2) 2 ?
Fe1 C3 2.146(2) 2 ?
Fe1 C3 2.146(2) . ?
Fe1 C1 2.152(2) . ?
Fe1 C1 2.152(2) 2 ?
P1 F3 1.5831(16) . ?
P1 F5 1.5838(15) . ?
P1 F6 1.5953(15) . ?
P1 F1 1.5971(15) . ?
P1 F2 1.5993(15) . ?
P1 F4 1.6066(14) . ?
C2 C1 1.412(3) . ?
C2 C3 1.418(3) . ?
C2 H2 0.9300 . ?
C7 C1 1.491(3) . ?
C7 H7A 0.9598 . ?
C7 H7B 0.9600 . ?
C7 H7C 0.9601 . ?
C3 C4 1.413(3) . ?
C3 C8 1.498(3) . ?
C1 C6 1.419(3) . ?
C6 C5 1.405(3) . ?
C6 H6 0.9299 . ?
C8 H8A 0.9600 . ?
C8 H8B 0.9599 . ?
C8 H8C 0.9601 . ?
C4 C5 1.415(3) . ?
C4 H4 0.9299 . ?
C5 H5 0.9301 . ?
